data_4134504
loop_
_publ_author_name
'Pan, Chun-Ya'
'Yang, Xin-Rui'
'Xiong, Lin'
'Lu, Zhong-Wei'
'Zhen, Bo-Yu'
'Sui, Xin'
'Deng, Xue-Bin'
'Chen, Ling'
'Wu, Li-Ming'

_publ_section_title
;
 Solid-State Nonlinear Optical Switch with the Widest Switching
 Temperature Range Owing to Its Continuously Tunable <i>T</i><sub>c</sub>.
;
_journal_issue 13
_journal_name_full 'Journal of the American Chemical Society'
_journal_page_first 6423
_journal_page_last 6431
_journal_paper_doi 10.1021/jacs.0c01741
_journal_volume 142
_journal_year 2020
_chemical_formula_sum 'F H8 K0.03 N1.97 O3 P'
_chemical_formula_weight 134.81
_space_group_IT_number 14
_space_group_name_Hall '-P 2yn'
_space_group_name_H-M_alt 'P 1 21/n 1'
_symmetry_cell_setting monoclinic
_symmetry_space_group_name_H-M 'P 1 21/n 1'
_atom_sites_solution_hydrogens none
_atom_sites_solution_primary direct
_atom_sites_solution_secondary difmap
_audit_creation_method SHELXL-97
_cell_angle_alpha 90.00
_cell_angle_beta 92.3400(10)
_cell_angle_gamma 90.00
_cell_formula_units_Z 4
_cell_length_a 6.0442(2)
_cell_length_b 7.8558(3)
_cell_length_c 11.1835(4)
_cell_measurement_reflns_used 8186
_cell_measurement_temperature 180(2)
_cell_measurement_theta_max 27.52
_cell_measurement_theta_min 3.17
_cell_volume 530.57(3)
_computing_structure_refinement 'SHELXL-97 (Sheldrick, 1997)'
_computing_structure_solution 'SHELXS-97 (Sheldrick, 1990)'
_diffrn_ambient_temperature 180(2)
_diffrn_measured_fraction_theta_full 0.998
_diffrn_measured_fraction_theta_max 0.998
_diffrn_measurement_device_type 'CCD area detector'
_diffrn_measurement_method 'phi and omega scans'
_diffrn_radiation_monochromator graphite
_diffrn_radiation_source 'fine-focus sealed tube'
_diffrn_radiation_type MoK\a
_diffrn_radiation_wavelength 0.71073
_diffrn_reflns_av_R_equivalents 0.0750
_diffrn_reflns_av_sigmaI/netI 0.0302
_diffrn_reflns_limit_h_max 7
_diffrn_reflns_limit_h_min -7
_diffrn_reflns_limit_k_max 10
_diffrn_reflns_limit_k_min -10
_diffrn_reflns_limit_l_max 14
_diffrn_reflns_limit_l_min -14
_diffrn_reflns_number 16429
_diffrn_reflns_theta_full 27.52
_diffrn_reflns_theta_max 27.52
_diffrn_reflns_theta_min 3.17
_exptl_absorpt_coefficient_mu 0.478
_exptl_absorpt_correction_T_max 0.7456
_exptl_absorpt_correction_T_min 0.6331
_exptl_absorpt_correction_type multi-scan
_exptl_crystal_colour colorless
_exptl_crystal_density_diffrn 1.688
_exptl_crystal_density_method 'not measured'
_exptl_crystal_description block
_exptl_crystal_F_000 281
_exptl_crystal_size_max 0.05
_exptl_crystal_size_mid 0.03
_exptl_crystal_size_min 0.02
_refine_diff_density_max 0.825
_refine_diff_density_min -1.182
_refine_diff_density_rms 0.132
_refine_ls_extinction_method none
_refine_ls_goodness_of_fit_ref 1.466
_refine_ls_hydrogen_treatment none
_refine_ls_matrix_type full
_refine_ls_number_parameters 98
_refine_ls_number_reflns 1212
_refine_ls_number_restraints 38
_refine_ls_restrained_S_all 1.449
_refine_ls_R_factor_all 0.0751
_refine_ls_R_factor_gt 0.0677
_refine_ls_shift/su_max 0.000
_refine_ls_shift/su_mean 0.000
_refine_ls_structure_factor_coef Fsqd
_refine_ls_weighting_details 'calc w=1/[\s^2^(Fo^2^)+(0.1000P)^2^+0.0000P] where P=(Fo^2^+2Fc^2^)/3'
_refine_ls_weighting_scheme calc
_refine_ls_wR_factor_gt 0.1748
_refine_ls_wR_factor_ref 0.1785
_reflns_number_gt 1124
_reflns_number_total 1212
_reflns_threshold_expression >2sigma(I)
_cod_data_source_file K0.1(NH4)1.9PO3F.cif
_cod_data_source_block K0.1(NH4)1.9PO3F-LTP-180K
_cod_depositor_comments
;
The following automatic conversions were performed:

data item '_symmetry_cell_setting' value 'Monoclinic' was changed to
'monoclinic' in accordance with the
/home/data/users/saulius/crontab/automatic-downloads/rss-feeds/ACS/lib/dictionaries/cif_core.dic
dictionary named 'cif_core.dic' version 2.4.2 last updated on
2011-04-26.

Automatic conversion script
Id: cif_fix_values 7556 2019-12-06 15:28:31Z antanas 

 Adding full bibliography for 4134470--4134505.cif.
;
_cod_original_sg_symbol_H-M P2(1)/n
_cod_original_formula_sum 'H8 F K0.03 N1.97 O3 P'
_cod_database_code 4134504

loop_
_symmetry_equiv_pos_as_xyz
'x, y, z'
'-x+1/2, y+1/2, -z+1/2'
'-x, -y, -z'
'x-1/2, -y-1/2, z-1/2'

loop_
_atom_site_label
_atom_site_type_symbol
_atom_site_fract_x
_atom_site_fract_y
_atom_site_fract_z
_atom_site_U_iso_or_equiv
_atom_site_adp_type
_atom_site_occupancy
_atom_site_symmetry_multiplicity
_atom_site_calc_flag
_atom_site_refinement_flags
_atom_site_disorder_assembly
_atom_site_disorder_group
P P 0.24897(12) 0.31897(9) 0.13156(7) 0.0071(3) Uani 1 1 d . . .
N1 N 0.2575(4) 0.3647(3) 0.4686(2) 0.0113(6) Uani 1 1 d D . .
H2 H 0.132(3) 0.321(3) 0.477(3) 0.015(10) Uiso 1 1 d D . .
H3 H 0.346(4) 0.322(3) 0.518(2) 0.021(11) Uiso 1 1 d D . .
H1 H 0.249(4) 0.468(2) 0.477(3) 0.007(9) Uiso 1 1 d D . .
H4 H 0.295(5) 0.341(4) 0.3989(18) 0.024(11) Uiso 1 1 d D . .
O2 O 0.4120(4) 0.3195(3) 0.2367(2) 0.0180(6) Uani 1 1 d . . .
F F 0.2457(3) 0.5106(2) 0.08591(17) 0.0178(5) Uani 1 1 d . . .
N2 N 0.2360(4) 0.4111(3) -0.1892(2) 0.0124(12) Uani 0.970(7) 1 d PD . .
H6 H 0.138(4) 0.345(4) -0.221(3) 0.026(12) Uiso 1 1 d D . .
H7 H 0.342(4) 0.408(4) -0.231(2) 0.020(10) Uiso 1 1 d D . .
H8 H 0.269(5) 0.370(4) -0.123(2) 0.029(12) Uiso 1 1 d D . .
H5 H 0.181(5) 0.504(3) -0.183(3) 0.014(10) Uiso 1 1 d D . .
K K 0.2360(4) 0.4111(3) -0.1892(2) 0.0124(12) Uani 0.030(7) 1 d P . .
O1 O 0.3222(4) 0.2207(3) 0.0232(2) 0.0122(5) Uani 1 1 d . . .
O3 O 0.0122(4) 0.2837(3) 0.1607(2) 0.0144(6) Uani 1 1 d . . .

loop_
_atom_site_aniso_label
_atom_site_aniso_U_11
_atom_site_aniso_U_22
_atom_site_aniso_U_33
_atom_site_aniso_U_23
_atom_site_aniso_U_13
_atom_site_aniso_U_12
P 0.0092(5) 0.0042(5) 0.0078(5) 0.0007(3) 0.0013(3) 0.0000(3)
N1 0.0121(14) 0.0081(13) 0.0137(15) 0.0022(10) -0.0006(11) 0.0001(11)
O2 0.0156(12) 0.0231(13) 0.0149(13) -0.0023(9) -0.0024(10) -0.0011(9)
F 0.0299(12) 0.0043(9) 0.0193(11) 0.0032(7) 0.0016(8) 0.0006(8)
N2 0.0131(16) 0.0136(16) 0.0108(16) 0.0005(10) 0.0045(10) 0.0025(10)
K 0.0131(16) 0.0136(16) 0.0108(16) 0.0005(10) 0.0045(10) 0.0025(10)
O1 0.0151(12) 0.0074(10) 0.0144(12) -0.0042(8) 0.0040(9) 0.0001(8)
O3 0.0093(12) 0.0142(11) 0.0198(13) 0.0002(9) 0.0023(9) -0.0002(9)

loop_
_atom_type_symbol
_atom_type_description
_atom_type_scat_dispersion_real
_atom_type_scat_dispersion_imag
_atom_type_scat_source
N N 0.0061 0.0033 'International Tables Vol C Tables 4.2.6.8 and 6.1.1.4'
H H 0.0000 0.0000 'International Tables Vol C Tables 4.2.6.8 and 6.1.1.4'
O O 0.0106 0.0060 'International Tables Vol C Tables 4.2.6.8 and 6.1.1.4'
F F 0.0171 0.0103 'International Tables Vol C Tables 4.2.6.8 and 6.1.1.4'
P P 0.1023 0.0942 'International Tables Vol C Tables 4.2.6.8 and 6.1.1.4'
K K 0.2009 0.2494 'International Tables Vol C Tables 4.2.6.8 and 6.1.1.4'

loop_
_geom_angle_atom_site_label_1
_geom_angle_atom_site_label_2
_geom_angle_atom_site_label_3
_geom_angle
_geom_angle_site_symmetry_1
_geom_angle_site_symmetry_3
_geom_angle_publ_flag
O2 P O3 115.47(13) . . ?
O2 P O1 115.01(13) . . ?
O3 P O1 112.93(13) . . ?
O2 P F 104.33(12) . . ?
O3 P F 104.14(12) . . ?
O1 P F 103.02(12) . . ?
O2 P K 111.19(10) . 3_565 ?
O3 P K 45.60(10) . 3_565 ?
O1 P K 133.64(10) . 3_565 ?
F P K 60.87(8) . 3_565 ?
O2 P K 50.14(10) . 3_665 ?
O3 P K 147.66(10) . 3_665 ?
O1 P K 98.96(9) . 3_665 ?
F P K 61.65(8) . 3_665 ?
K P K 107.48(6) 3_565 3_665 ?
H2 N1 H3 108(2) . . ?
H2 N1 H1 109.6(19) . . ?
H3 N1 H1 111(2) . . ?
H2 N1 H4 107(2) . . ?
H3 N1 H4 110(2) . . ?
H1 N1 H4 110(2) . . ?
P O2 K 131.71(14) . 4_666 ?
P O2 K 107.73(12) . 3_665 ?
K O2 K 90.93(7) 4_666 3_665 ?
P F K 93.72(9) . 3_565 ?
P F K 93.68(9) . 3_665 ?
K F K 133.19(10) 3_565 3_665 ?
H6 N2 H7 107(2) . . ?
H6 N2 H8 106(2) . . ?
H7 N2 H8 110(2) . . ?
H6 N2 H5 107.5(19) . . ?
H7 N2 H5 115(2) . . ?
H8 N2 H5 111(2) . . ?
P O3 K 112.24(12) . 3_565 ?
P O3 K 143.89(14) . 4_566 ?
K O3 K 93.55(7) 3_565 4_566 ?

loop_
_geom_bond_atom_site_label_1
_geom_bond_atom_site_label_2
_geom_bond_distance
_geom_bond_site_symmetry_2
_geom_bond_publ_flag
P O2 1.503(2) . ?
P O3 1.506(2) . ?
P O1 1.518(2) . ?
P F 1.5895(19) . ?
P K 3.696(2) 3_565 ?
P K 3.800(3) 3_665 ?
N1 H2 0.844(17) . ?
N1 H3 0.825(17) . ?
N1 H1 0.822(16) . ?
N1 H4 0.842(17) . ?
O2 K 2.770(3) 4_666 ?
O2 K 3.062(3) 3_665 ?
F K 3.235(3) 3_565 ?
F K 3.351(3) 3_665 ?
N2 H6 0.853(17) . ?
N2 H7 0.809(17) . ?
N2 H8 0.827(18) . ?
N2 H5 0.809(18) . ?
O3 K 2.853(3) 3_565 ?
O3 K 2.860(3) 4_566 ?

loop_
_geom_hbond_atom_site_label_D
_geom_hbond_atom_site_label_H
_geom_hbond_atom_site_label_A
_geom_hbond_distance_DH
_geom_hbond_distance_HA
_geom_hbond_distance_DA
_geom_hbond_angle_DHA
_geom_hbond_site_symmetry_A
N1 H4 O2 0.842(17) 1.980(17) 2.815(4) 171(3) .
N2 H8 O1 0.827(18) 2.025(19) 2.837(3) 167(3) .
N2 H8 F 0.827(18) 2.59(3) 3.172(3) 128(3) .
N1 H2 O1 0.844(17) 1.988(18) 2.807(3) 163(3) 4_566
N1 H3 O3 0.825(17) 2.027(18) 2.842(3) 169(3) 4_666
N1 H1 O1 0.822(16) 2.028(17) 2.840(3) 169(3) 2
N2 H6 O2 0.853(17) 1.927(18) 2.770(3) 169(3) 4_565
N2 H7 O2 0.809(17) 2.61(3) 3.062(3) 117(3) 3_665
N2 H5 O3 0.809(18) 2.053(18) 2.853(3) 170(3) 3_565
